data_1572674
loop_
_publ_author_name
'Zabierowski, Piotr W.'
'D&#x11b;kanovsk&#xfd;, Luk&#xe1;&#x161;'
'Maz&#xe1;nek, Vlastimil'
'Hodorowicz, Maciej'
'Sofer, Zden&#x11b;k'

_publ_section_title
;
 Functionalisation of graphite and thermally reduced graphene oxide with
 bis-hydrazone copper(I) nitrate salt.
;
_journal_issue 40
_journal_name_full Nanoscale
_journal_page_first 18805
_journal_page_last 18810
_journal_paper_doi 10.1039/d4nr03456b
_journal_volume 16
_journal_year 2024
_chemical_formula_sum 'C18 H16 Cu N8 O6'
_chemical_formula_weight 503.93
_space_group_crystal_system orthorhombic
_space_group_IT_number 61
_space_group_name_Hall '-P 2ac 2ab'
_space_group_name_H-M_alt 'P b c a'
_atom_sites_solution_hydrogens mixed
_atom_sites_solution_primary dual
_atom_sites_solution_secondary difmap
_audit_creation_method SHELXL-2019/3
_audit_update_record
;
2024-04-16 deposited with the CCDC.	2024-09-23 downloaded from the CCDC.
;
_cell_angle_alpha 90
_cell_angle_beta 90
_cell_angle_gamma 90
_cell_formula_units_Z 8
_cell_length_a 17.9682(3)
_cell_length_b 9.46470(10)
_cell_length_c 23.1812(5)
_cell_measurement_reflns_used 7277
_cell_measurement_temperature 130(2)
_cell_measurement_theta_max 28.5482
_cell_measurement_theta_min 2.8638
_cell_volume 3942.28(12)
_computing_cell_refinement 'CrysAlisPro 1.171.41.122a (Rigaku OD, 2021)'
_computing_data_collection 'CrysAlisPro 1.171.41.122a (Rigaku OD, 2021)'
_computing_data_reduction 'CrysAlisPro 1.171.41.122a (Rigaku OD, 2021)'
_computing_structure_refinement 'SHELXL-2019/2 (Sheldrick, 2019)'
_computing_structure_solution 'SHELXT 2018/2 (Sheldrick, 2018)'
_diffrn_ambient_temperature 130.00(2)
_diffrn_detector 'Hybrid Pixel Array Detector'
_diffrn_detector_area_resol_mean 10.0000
_diffrn_detector_type HyPix
_diffrn_measured_fraction_theta_full 0.997
_diffrn_measured_fraction_theta_max 0.911
_diffrn_measurement_device 'four-circle diffractometer'
_diffrn_measurement_device_type 'XtaLAB Synergy, Dualflex, HyPix'
_diffrn_measurement_method '\w scans'
_diffrn_radiation_monochromator mirror
_diffrn_radiation_probe x-ray
_diffrn_radiation_type 'Mo K\a'
_diffrn_radiation_wavelength 0.71073
_diffrn_reflns_av_R_equivalents 0.0334
_diffrn_reflns_av_unetI/netI 0.0312
_diffrn_reflns_Laue_measured_fraction_full 0.997
_diffrn_reflns_Laue_measured_fraction_max 0.911
_diffrn_reflns_limit_h_max 22
_diffrn_reflns_limit_h_min -20
_diffrn_reflns_limit_k_max 12
_diffrn_reflns_limit_k_min -5
_diffrn_reflns_limit_l_max 15
_diffrn_reflns_limit_l_min -30
_diffrn_reflns_number 17137
_diffrn_reflns_point_group_measured_fraction_full 0.997
_diffrn_reflns_point_group_measured_fraction_max 0.911
_diffrn_reflns_theta_full 25.242
_diffrn_reflns_theta_max 28.611
_diffrn_reflns_theta_min 3.001
_diffrn_source 'micro-focus sealed X-ray tube'
_diffrn_source_type 'PhotonJet (Mo) X-ray Source'
_exptl_absorpt_coefficient_mu 1.167
_exptl_absorpt_correction_T_max 1.00000
_exptl_absorpt_correction_T_min 0.78192
_exptl_absorpt_correction_type multi-scan
_exptl_absorpt_process_details
;
CrysAlisPro 1.171.41.122a (Rigaku Oxford Diffraction, 2021)
Empirical absorption correction using spherical harmonics,
implemented in SCALE3 ABSPACK scaling algorithm.
;
_exptl_crystal_colour green
_exptl_crystal_density_diffrn 1.698
_exptl_crystal_description prism
_exptl_crystal_F_000 2056
_exptl_crystal_size_max 0.250
_exptl_crystal_size_mid 0.200
_exptl_crystal_size_min 0.100
_refine_diff_density_max 0.485
_refine_diff_density_min -0.805
_refine_diff_density_rms 0.062
_refine_ls_extinction_method none
_refine_ls_goodness_of_fit_ref 1.079
_refine_ls_hydrogen_treatment mixed
_refine_ls_matrix_type full
_refine_ls_number_parameters 337
_refine_ls_number_reflns 4598
_refine_ls_number_restraints 0
_refine_ls_restrained_S_all 1.079
_refine_ls_R_factor_all 0.0536
_refine_ls_R_factor_gt 0.0402
_refine_ls_shift/su_max 0.001
_refine_ls_shift/su_mean 0.000
_refine_ls_structure_factor_coef Fsqd
_refine_ls_weighting_details 'w=1/[\s^2^(Fo^2^)+(0.0308P)^2^+3.7583P] where P=(Fo^2^+2Fc^2^)/3'
_refine_ls_weighting_scheme calc
_refine_ls_wR_factor_gt 0.0866
_refine_ls_wR_factor_ref 0.0934
_reflns_Friedel_coverage 0.000
_reflns_number_gt 3738
_reflns_number_total 4598
_reflns_threshold_expression 'I > 2\s(I)'
_cod_data_source_file d4nr03456b2.cif
_cod_data_source_block shelx_CCDC1
_cod_depositor_comments 'Adding full bibliography for 1572673--1572674.cif.'
_cod_database_code 1572674
_shelx_shelxl_version_number 2019/3
_shelx_space_group_comment
;
The symmetry employed for this shelxl refinement is uniquely defined
by the following loop, which should always be used as a source of
symmetry information in preference to the above space-group names.
They are only intended as comments.
;
_shelx_estimated_absorpt_t_min 0.759
_shelx_estimated_absorpt_t_max 0.892

loop_
_space_group_symop_operation_xyz
'x, y, z'
'-x+1/2, -y, z+1/2'
'x+1/2, -y+1/2, -z'
'-x, y+1/2, -z+1/2'
'-x, -y, -z'
'x-1/2, y, -z-1/2'
'-x-1/2, y-1/2, z'
'x, -y-1/2, z-1/2'

loop_
_atom_site_label
_atom_site_type_symbol
_atom_site_fract_x
_atom_site_fract_y
_atom_site_fract_z
_atom_site_U_iso_or_equiv
_atom_site_adp_type
_atom_site_occupancy
_atom_site_site_symmetry_order
_atom_site_calc_flag
_atom_site_refinement_flags_posn
_atom_site_refinement_flags_adp
_atom_site_refinement_flags_occupancy
_atom_site_disorder_assembly
_atom_site_disorder_group
Cu1 Cu 0.02073(2) 0.90096(3) 0.36206(2) 0.02949(10) Uani 1 1 d . . . . .
N3 N 0.12941(12) 0.9671(2) 0.44271(10) 0.0321(5) Uani 1 1 d . . . . .
N2 N 0.10907(11) 0.8537(2) 0.40931(9) 0.0269(4) Uani 1 1 d . . . . .
N4 N 0.01424(12) 1.0615(2) 0.42362(10) 0.0352(5) Uani 1 1 d . . . . .
N5 N -0.02518(10) 0.7086(2) 0.36928(9) 0.0266(4) Uani 1 1 d . . . . .
N6 N -0.10096(12) 0.7285(2) 0.37314(10) 0.0329(5) Uani 1 1 d . . . . .
N7 N -0.07735(11) 0.9419(2) 0.32960(9) 0.0285(4) Uani 1 1 d . . . . .
C15 C 0.08444(14) 0.4077(2) 0.33517(11) 0.0308(5) Uani 1 1 d . . . . .
H15 H 0.040774 0.354725 0.327006 0.037 Uiso 1 1 calc R U . . .
C10 C -0.12848(13) 0.8486(3) 0.34800(10) 0.0291(5) Uani 1 1 d . . . . .
C13 C -0.22631(15) 0.9956(3) 0.31516(12) 0.0390(6) Uani 1 1 d . . . . .
H13 H -0.277820 1.015231 0.310555 0.047 Uiso 1 1 calc R U . . .
C17 C 0.21692(15) 0.4263(3) 0.33353(12) 0.0345(6) Uani 1 1 d . . . . .
H17 H 0.264202 0.390347 0.322529 0.041 Uiso 1 1 calc R U . . .
C7 C 0.14305(14) 0.6138(2) 0.37744(10) 0.0277(5) Uani 1 1 d . . . . .
C12 C -0.17371(15) 1.0909(3) 0.29402(12) 0.0369(6) Uani 1 1 d . . . . .
H12 H -0.188611 1.173956 0.274147 0.044 Uiso 1 1 calc R U . . .
C4 C 0.04550(15) 1.2971(3) 0.48946(11) 0.0355(6) Uani 1 1 d . . . . .
H4 H 0.056683 1.379936 0.510921 0.043 Uiso 1 1 calc R U . . .
C11 C -0.10029(14) 1.0612(3) 0.30270(11) 0.0323(6) Uani 1 1 d . . . . .
H11 H -0.063975 1.126531 0.289425 0.039 Uiso 1 1 calc R U . . .
C6 C 0.15053(13) 0.7437(2) 0.41156(11) 0.0298(5) Uani 1 1 d . . . . .
H6 H 0.190580 0.746545 0.438288 0.036 Uiso 1 1 calc R U . . .
C5 C 0.09843(14) 1.1945(3) 0.48282(11) 0.0310(5) Uani 1 1 d . . . . .
H5 H 0.146206 1.203682 0.499961 0.037 Uiso 1 1 calc R U . . .
C14 C -0.20462(14) 0.8742(3) 0.34242(12) 0.0360(6) Uani 1 1 d . . . . .
H14 H -0.240269 0.809419 0.357102 0.043 Uiso 1 1 calc R U . . .
C3 C -0.02480(15) 1.2807(3) 0.46486(12) 0.0361(6) Uani 1 1 d . . . . .
H3 H -0.062616 1.349371 0.470602 0.043 Uiso 1 1 calc R U . . .
C9 C -0.00036(14) 0.5820(2) 0.37086(10) 0.0291(5) Uani 1 1 d . . . . .
H9 H -0.035297 0.508897 0.378349 0.035 Uiso 1 1 calc R U . . .
C1 C 0.07993(14) 1.0757(2) 0.44998(11) 0.0297(5) Uani 1 1 d . . . . .
C16 C 0.15287(15) 0.3521(3) 0.32016(11) 0.0347(6) Uani 1 1 d . . . . .
H16 H 0.155893 0.263796 0.300835 0.042 Uiso 1 1 calc R U . . .
C18 C 0.21180(14) 0.5527(3) 0.36295(11) 0.0322(5) Uani 1 1 d . . . . .
H18 H 0.256290 0.600065 0.373755 0.039 Uiso 1 1 calc R U . . .
C2 C -0.03772(15) 1.1630(3) 0.43228(12) 0.0379(6) Uani 1 1 d . . . . .
H2 H -0.085256 1.151791 0.414921 0.045 Uiso 1 1 calc R U . . .
C8 C 0.07735(13) 0.5399(2) 0.36210(10) 0.0267(5) Uani 1 1 d . . . . .
O4 O 0.25721(12) 0.1390(2) 0.05331(10) 0.0513(5) Uani 1 1 d . . . . .
O5 O 0.16415(9) -0.00112(19) 0.07008(8) 0.0343(4) Uani 1 1 d . . . . .
O6 O 0.23607(11) -0.0354(2) -0.00310(8) 0.0485(5) Uani 1 1 d . . . . .
N8 N 0.21946(11) 0.0341(2) 0.04024(9) 0.0278(4) Uani 1 1 d . . . . .
N1A N 0.0926(5) 0.9739(13) 0.2705(4) 0.0139(17) Uani 0.649(6) 1 d . . P A 1
O1A O 0.0801(5) 0.8630(12) 0.2632(5) 0.095(4) Uani 0.649(6) 1 d . . P A 1
O2A O 0.07464(16) 1.0441(3) 0.31358(16) 0.0355(10) Uani 0.649(6) 1 d . . P A 1
O3A O 0.1108(2) 1.0648(5) 0.22705(16) 0.0613(14) Uani 0.649(6) 1 d . . P A 1
N1B N 0.0858(12) 0.955(3) 0.2580(7) 0.0139(17) Uani 0.351(6) 1 d . . P A 2
O1B O 0.0759(12) 0.8422(14) 0.2738(10) 0.101(8) Uani 0.351(6) 1 d . . P A 2
O2B O 0.0856(7) 1.0353(15) 0.2696(7) 0.078(4) Uani 0.351(6) 1 d . . P A 2
O3B O 0.1068(4) 0.9224(11) 0.2016(4) 0.086(4) Uani 0.351(6) 1 d . . P A 2
H3N H 0.1678(16) 0.966(3) 0.4602(13) 0.038(8) Uiso 1 1 d . . . . .
H6N H -0.1277(17) 0.663(3) 0.3827(13) 0.042(9) Uiso 1 1 d . . . . .

loop_
_atom_site_aniso_label
_atom_site_aniso_U_11
_atom_site_aniso_U_22
_atom_site_aniso_U_33
_atom_site_aniso_U_23
_atom_site_aniso_U_13
_atom_site_aniso_U_12
Cu1 0.02813(17) 0.01895(15) 0.04139(19) 0.00161(13) -0.01162(13) -0.00336(11)
N3 0.0289(11) 0.0250(10) 0.0423(13) -0.0052(10) -0.0137(10) -0.0021(9)
N2 0.0287(10) 0.0204(9) 0.0316(11) 0.0001(9) -0.0055(8) -0.0038(8)
N4 0.0353(12) 0.0230(10) 0.0473(14) 0.0004(10) -0.0119(10) 0.0005(9)
N5 0.0249(10) 0.0243(10) 0.0305(11) 0.0016(8) -0.0015(8) -0.0047(8)
N6 0.0263(10) 0.0262(11) 0.0460(14) 0.0039(10) 0.0021(9) -0.0067(9)
N7 0.0272(10) 0.0245(10) 0.0339(11) 0.0004(9) -0.0067(8) -0.0033(8)
C15 0.0394(14) 0.0225(11) 0.0306(13) 0.0034(10) 0.0003(11) -0.0049(10)
C10 0.0298(12) 0.0280(12) 0.0294(13) -0.0058(10) -0.0015(10) -0.0030(10)
C13 0.0287(13) 0.0481(16) 0.0401(15) -0.0109(13) -0.0053(11) 0.0064(12)
C17 0.0375(14) 0.0316(13) 0.0343(14) 0.0049(11) -0.0003(11) 0.0060(11)
C7 0.0327(12) 0.0223(11) 0.0281(12) 0.0051(10) -0.0025(10) 0.0001(9)
C12 0.0389(15) 0.0372(14) 0.0347(14) -0.0040(12) -0.0086(11) 0.0104(12)
C4 0.0468(15) 0.0276(12) 0.0321(14) -0.0025(11) 0.0011(12) -0.0003(12)
C11 0.0331(13) 0.0271(12) 0.0365(14) 0.0008(11) -0.0094(11) 0.0004(10)
C6 0.0294(12) 0.0267(12) 0.0334(14) 0.0020(10) -0.0066(10) -0.0014(10)
C5 0.0331(13) 0.0292(12) 0.0309(13) -0.0004(11) -0.0047(10) -0.0062(10)
C14 0.0278(13) 0.0386(14) 0.0417(15) -0.0102(12) 0.0018(11) -0.0034(11)
C3 0.0407(15) 0.0310(13) 0.0366(14) 0.0044(12) 0.0018(11) 0.0056(11)
C9 0.0343(12) 0.0232(11) 0.0296(13) 0.0028(10) 0.0015(10) -0.0088(10)
C1 0.0314(13) 0.0237(11) 0.0340(14) 0.0028(10) -0.0038(10) -0.0024(10)
C16 0.0464(15) 0.0262(12) 0.0314(13) -0.0004(11) 0.0025(11) 0.0039(11)
C18 0.0331(13) 0.0301(12) 0.0334(13) 0.0065(11) -0.0058(11) 0.0010(10)
C2 0.0356(14) 0.0308(13) 0.0473(16) 0.0050(13) -0.0086(12) 0.0006(11)
C8 0.0346(12) 0.0213(11) 0.0241(12) 0.0058(10) 0.0000(10) -0.0012(9)
O4 0.0493(12) 0.0441(11) 0.0603(14) -0.0092(11) 0.0086(10) -0.0200(10)
O5 0.0244(9) 0.0376(10) 0.0410(10) -0.0004(8) 0.0110(8) -0.0002(7)
O6 0.0488(12) 0.0563(13) 0.0405(11) -0.0175(10) 0.0173(9) -0.0109(10)
N8 0.0245(10) 0.0294(10) 0.0296(11) 0.0043(9) 0.0007(8) 0.0053(8)
N1A 0.007(2) 0.027(4) 0.008(4) -0.006(4) -0.003(2) -0.005(2)
O1A 0.052(4) 0.120(8) 0.112(6) -0.084(6) -0.012(3) 0.033(5)
O2A 0.0381(16) 0.0297(15) 0.039(2) -0.0020(14) 0.0043(13) -0.0073(12)
O3A 0.055(2) 0.083(3) 0.046(2) 0.023(2) 0.0124(18) 0.008(2)
N1B 0.007(2) 0.027(4) 0.008(4) -0.006(4) -0.003(2) -0.005(2)
O1B 0.110(12) 0.018(4) 0.174(18) -0.002(7) -0.013(10) -0.011(6)
O2B 0.065(7) 0.123(11) 0.045(8) -0.006(9) 0.013(6) -0.053(8)
O3B 0.054(5) 0.130(9) 0.073(6) 0.044(6) 0.012(4) 0.010(5)

loop_
_atom_type_symbol
_atom_type_description
_atom_type_scat_dispersion_real
_atom_type_scat_dispersion_imag
_atom_type_scat_source
C C 0.0033 0.0016 'International Tables Vol C Tables 4.2.6.8 and 6.1.1.4'
H H 0.0000 0.0000 'International Tables Vol C Tables 4.2.6.8 and 6.1.1.4'
Cu Cu 0.3201 1.2651 'International Tables Vol C Tables 4.2.6.8 and 6.1.1.4'
N N 0.0061 0.0033 'International Tables Vol C Tables 4.2.6.8 and 6.1.1.4'
O O 0.0106 0.0060 'International Tables Vol C Tables 4.2.6.8 and 6.1.1.4'

loop_
_geom_angle_atom_site_label_1
_geom_angle_atom_site_label_2
_geom_angle_atom_site_label_3
_geom_angle
_geom_angle_site_symmetry_1
_geom_angle_site_symmetry_3
_geom_angle_publ_flag
N7 Cu1 N2 168.66(9) . . ?
N7 Cu1 N5 80.87(8) . . ?
N2 Cu1 N5 94.50(8) . . ?
N7 Cu1 O2A 94.91(10) . . ?
N2 Cu1 O2A 94.31(10) . . ?
N5 Cu1 O2A 148.99(11) . . ?
N7 Cu1 N4 93.92(8) . . ?
N2 Cu1 N4 80.28(8) . . ?
N5 Cu1 N4 125.49(9) . . ?
O2A Cu1 N4 85.32(12) . . ?
N7 Cu1 O1B 95.3(6) . . ?
N2 Cu1 O1B 95.2(6) . . ?
N5 Cu1 O1B 91.8(4) . . ?
N4 Cu1 O1B 142.6(4) . . ?
C1 N3 N2 118.9(2) . . ?
C1 N3 H3N 121(2) . . ?
N2 N3 H3N 120(2) . . ?
C6 N2 N3 117.2(2) . . ?
C6 N2 Cu1 132.25(17) . . ?
N3 N2 Cu1 110.42(15) . . ?
C1 N4 C2 118.0(2) . . ?
C1 N4 Cu1 109.65(17) . . ?
C2 N4 Cu1 130.98(18) . . ?
C9 N5 N6 118.1(2) . . ?
C9 N5 Cu1 135.19(17) . . ?
N6 N5 Cu1 106.74(14) . . ?
C10 N6 N5 116.3(2) . . ?
C10 N6 H6N 122(2) . . ?
N5 N6 H6N 120(2) . . ?
C10 N7 C11 119.1(2) . . ?
C10 N7 Cu1 111.33(16) . . ?
C11 N7 Cu1 128.09(17) . . ?
C16 C15 C8 122.1(2) . . ?
C16 C15 H15 118.9 . . ?
C8 C15 H15 118.9 . . ?
N7 C10 N6 115.7(2) . . ?
N7 C10 C14 121.8(2) . . ?
N6 C10 C14 122.5(2) . . ?
C14 C13 C12 120.8(2) . . ?
C14 C13 H13 119.6 . . ?
C12 C13 H13 119.6 . . ?
C18 C17 C16 119.7(2) . . ?
C18 C17 H17 120.2 . . ?
C16 C17 H17 120.2 . . ?
C18 C7 C8 118.0(2) . . ?
C18 C7 C6 113.1(2) . . ?
C8 C7 C6 128.6(2) . . ?
C11 C12 C13 118.1(3) . . ?
C11 C12 H12 121.0 . . ?
C13 C12 H12 121.0 . . ?
C5 C4 C3 120.3(2) . . ?
C5 C4 H4 119.9 . . ?
C3 C4 H4 119.9 . . ?
N7 C11 C12 122.3(2) . . ?
N7 C11 H11 118.9 . . ?
C12 C11 H11 118.9 . . ?
N2 C6 C7 127.3(2) . . ?
N2 C6 H6 116.4 . . ?
C7 C6 H6 116.4 . . ?
C4 C5 C1 117.8(2) . . ?
C4 C5 H5 121.1 . . ?
C1 C5 H5 121.1 . . ?
C13 C14 C10 117.9(3) . . ?
C13 C14 H14 121.0 . . ?
C10 C14 H14 121.0 . . ?
C2 C3 C4 118.1(2) . . ?
C2 C3 H3 120.9 . . ?
C4 C3 H3 120.9 . . ?
N5 C9 C8 125.6(2) . . ?
N5 C9 H9 117.2 . . ?
C8 C9 H9 117.2 . . ?
N4 C1 N3 116.2(2) . . ?
N4 C1 C5 122.7(2) . . ?
N3 C1 C5 121.1(2) . . ?
C15 C16 C17 119.4(2) . . ?
C15 C16 H16 120.3 . . ?
C17 C16 H16 120.3 . . ?
C17 C18 C7 122.2(2) . . ?
C17 C18 H18 118.9 . . ?
C7 C18 H18 118.9 . . ?
N4 C2 C3 122.9(2) . . ?
N4 C2 H2 118.6 . . ?
C3 C2 H2 118.6 . . ?
C15 C8 C7 118.4(2) . . ?
C15 C8 C9 112.9(2) . . ?
C7 C8 C9 128.7(2) . . ?
O6 N8 O4 119.5(2) . . ?
O6 N8 O5 119.8(2) . . ?
O4 N8 O5 120.7(2) . . ?
O1A N1A O2A 126.1(12) . . ?
O1A N1A O3A 122.9(10) . . ?
O2A N1A O3A 108.6(9) . . ?
N1A O2A Cu1 102.3(6) . . ?
O2B N1B O1B 141(3) . . ?
O2B N1B O3B 122(3) . . ?
O1B N1B O3B 98(2) . . ?
N1B O1B Cu1 97.0(15) . . ?

loop_
_geom_bond_atom_site_label_1
_geom_bond_atom_site_label_2
_geom_bond_distance
_geom_bond_site_symmetry_2
_geom_bond_publ_flag
Cu1 N7 1.955(2) . ?
Cu1 N2 1.980(2) . ?
Cu1 N5 2.0056(19) . ?
Cu1 O2A 2.009(3) . ?
Cu1 N4 2.088(2) . ?
Cu1 O1B 2.34(2) . ?
N3 C1 1.370(3) . ?
N3 N2 1.373(3) . ?
N3 H3N 0.80(3) . ?
N2 C6 1.281(3) . ?
N4 C1 1.336(3) . ?
N4 C2 1.354(3) . ?
N5 C9 1.280(3) . ?
N5 N6 1.378(3) . ?
N6 C10 1.370(3) . ?
N6 H6N 0.81(3) . ?
N7 C10 1.344(3) . ?
N7 C11 1.354(3) . ?
C15 C16 1.382(4) . ?
C15 C8 1.404(3) . ?
C15 H15 0.9500 . ?
C10 C14 1.395(3) . ?
C13 C14 1.368(4) . ?
C13 C12 1.395(4) . ?
C13 H13 0.9500 . ?
C17 C18 1.381(4) . ?
C17 C16 1.383(4) . ?
C17 H17 0.9500 . ?
C7 C18 1.404(3) . ?
C7 C8 1.417(3) . ?
C7 C6 1.469(3) . ?
C12 C11 1.364(3) . ?
C12 H12 0.9500 . ?
C4 C5 1.368(4) . ?
C4 C3 1.395(4) . ?
C4 H4 0.9500 . ?
C11 H11 0.9500 . ?
C6 H6 0.9500 . ?
C5 C1 1.398(3) . ?
C5 H5 0.9500 . ?
C14 H14 0.9500 . ?
C3 C2 1.366(4) . ?
C3 H3 0.9500 . ?
C9 C8 1.466(3) . ?
C9 H9 0.9500 . ?
C16 H16 0.9500 . ?
C18 H18 0.9500 . ?
C2 H2 0.9500 . ?
O4 N8 1.240(3) . ?
O5 N8 1.256(2) . ?
O6 N8 1.237(3) . ?
N1A O1A 1.086(15) . ?
N1A O2A 1.242(9) . ?
N1A O3A 1.365(14) . ?
N1B O2B 0.80(3) . ?
N1B O1B 1.15(3) . ?
N1B O3B 1.40(2) . ?

loop_
_geom_hbond_atom_site_label_D
_geom_hbond_atom_site_label_H
_geom_hbond_atom_site_label_A
_geom_hbond_distance_DH
_geom_hbond_distance_HA
_geom_hbond_distance_DA
_geom_hbond_angle_DHA
_geom_hbond_site_symmetry_A
_geom_hbond_publ_flag
C11 H11 O1A^a 0.95 2.57 3.260(9) 130.1 4 yes
C11 H11 O1B^b 0.95 2.52 3.226(17) 131.0 4 yes
C6 H6 O6 0.95 2.55 3.188(3) 124.6 8_566 yes
C3 H3 O5 0.95 2.49 3.345(3) 149.2 4_565 yes
C9 H9 O5 0.95 2.61 3.340(3) 134.2 4 yes
C9 H9 O3B^b 0.95 2.40 2.960(8) 117.4 4_545 yes
N3 H3N O6 0.80(3) 2.04(3) 2.800(3) 160(3) 2_565 yes
N6 H6N O5 0.81(3) 2.01(3) 2.783(3) 158(3) 4 yes

loop_
_geom_torsion_atom_site_label_1
_geom_torsion_atom_site_label_2
_geom_torsion_atom_site_label_3
_geom_torsion_atom_site_label_4
_geom_torsion
_geom_torsion_site_symmetry_1
_geom_torsion_site_symmetry_2
_geom_torsion_site_symmetry_3
_geom_torsion_site_symmetry_4
_geom_torsion_publ_flag
C1 N3 N2 C6 -167.9(2) . . . . ?
C1 N3 N2 Cu1 15.5(3) . . . . ?
C9 N5 N6 C10 -153.4(2) . . . . ?
Cu1 N5 N6 C10 26.6(2) . . . . ?
C11 N7 C10 N6 178.0(2) . . . . ?
Cu1 N7 C10 N6 -14.8(3) . . . . ?
C11 N7 C10 C14 -2.9(4) . . . . ?
Cu1 N7 C10 C14 164.3(2) . . . . ?
N5 N6 C10 N7 -8.8(3) . . . . ?
N5 N6 C10 C14 172.1(2) . . . . ?
C14 C13 C12 C11 -1.7(4) . . . . ?
C10 N7 C11 C12 0.6(4) . . . . ?
Cu1 N7 C11 C12 -164.2(2) . . . . ?
C13 C12 C11 N7 1.7(4) . . . . ?
N3 N2 C6 C7 -175.9(2) . . . . ?
Cu1 N2 C6 C7 -0.2(4) . . . . ?
C18 C7 C6 N2 144.8(3) . . . . ?
C8 C7 C6 N2 -40.6(4) . . . . ?
C3 C4 C5 C1 1.2(4) . . . . ?
C12 C13 C14 C10 -0.4(4) . . . . ?
N7 C10 C14 C13 2.8(4) . . . . ?
N6 C10 C14 C13 -178.1(2) . . . . ?
C5 C4 C3 C2 -2.7(4) . . . . ?
N6 N5 C9 C8 174.1(2) . . . . ?
Cu1 N5 C9 C8 -5.9(4) . . . . ?
C2 N4 C1 N3 176.5(2) . . . . ?
Cu1 N4 C1 N3 -15.2(3) . . . . ?
C2 N4 C1 C5 -4.2(4) . . . . ?
Cu1 N4 C1 C5 164.2(2) . . . . ?
N2 N3 C1 N4 0.4(4) . . . . ?
N2 N3 C1 C5 -179.0(2) . . . . ?
C4 C5 C1 N4 2.4(4) . . . . ?
C4 C5 C1 N3 -178.3(2) . . . . ?
C8 C15 C16 C17 2.1(4) . . . . ?
C18 C17 C16 C15 1.7(4) . . . . ?
C16 C17 C18 C7 -3.4(4) . . . . ?
C8 C7 C18 C17 1.4(4) . . . . ?
C6 C7 C18 C17 176.6(2) . . . . ?
C1 N4 C2 C3 2.5(4) . . . . ?
Cu1 N4 C2 C3 -162.9(2) . . . . ?
C4 C3 C2 N4 0.9(4) . . . . ?
C16 C15 C8 C7 -4.0(4) . . . . ?
C16 C15 C8 C9 176.4(2) . . . . ?
C18 C7 C8 C15 2.2(3) . . . . ?
C6 C7 C8 C15 -172.1(2) . . . . ?
C18 C7 C8 C9 -178.3(2) . . . . ?
C6 C7 C8 C9 7.4(4) . . . . ?
N5 C9 C8 C15 -146.8(2) . . . . ?
N5 C9 C8 C7 33.7(4) . . . . ?
O1A N1A O2A Cu1 0.5(12) . . . . ?
O3A N1A O2A Cu1 163.0(5) . . . . ?
O2B N1B O1B Cu1 13(5) . . . . ?
O3B N1B O1B Cu1 -170.4(11) . . . . ?
